data_7134329
loop_
_publ_author_name
'Watanabe, Yoshiyuki'
'Kim, Sunnam'
'Kosumi, Daisuke'
'Kitagawa, Daichi'
'Kobatake, Seiya'
'Fukaminato, Tsuyoshi'

_publ_section_title
;
 Synthesis and photochromism of a turn-on fluorescent diarylethene having
 benzo[b]selenophene groups as the aryl units
;
_journal_issue 34
_journal_name_full 'Chemical Communications'
_journal_page_first 6304
_journal_page_last 6307
_journal_paper_doi 10.1039/D5CC00598A
_journal_volume 61
_journal_year 2025
_chemical_formula_moiety 'C23 H14 F6 Se2'
_chemical_formula_sum 'C23 H14 F6 Se2'
_chemical_formula_weight 562.26
_space_group_crystal_system orthorhombic
_space_group_IT_number 61
_space_group_name_Hall '-P 2ac 2ab'
_space_group_name_H-M_alt 'P b c a'
_symmetry_cell_setting orthorhombic
_symmetry_space_group_name_H-M 'P b c a'
_atom_sites_solution_hydrogens geom
_audit_creation_method SHELXL-2014/7
_audit_update_record
;
2025-01-28 deposited with the CCDC.	2025-03-14 downloaded from the CCDC.
;
_cell_angle_alpha 90
_cell_angle_beta 90
_cell_angle_gamma 90
_cell_formula_units_Z 16
_cell_length_a 13.7002(3)
_cell_length_b 21.4550(5)
_cell_length_c 27.9931(7)
_cell_measurement_reflns_used 35189
_cell_measurement_temperature 100(2)
_cell_measurement_theta_max 30.8330
_cell_measurement_theta_min 1.9430
_cell_volume 8228.2(3)
_computing_cell_refinement 'CrysAlisPro 1.171.41.93a (Rigaku OD, 2020)'
_computing_data_collection CrystalClear
_computing_data_reduction 'CrysAlisPro 1.171.41.93a (Rigaku OD, 2020)'
_computing_molecular_graphics 'Yadokari-XG 2009 (Wakita Nemoto et al., 2009)'
_computing_publication_material 'Yadokari-XG 2009 (Wakita,Nemoto et al., 2009)'
_computing_structure_refinement 'SHELXL-2014/7 (Sheldrick, 2014)'
_diffrn_ambient_temperature 100(2)
_diffrn_detector_area_resol_mean 7.111
_diffrn_measured_fraction_theta_full 0.999
_diffrn_measured_fraction_theta_max 1.000
_diffrn_measurement_device_type 'Rigaku AFC11 with Saturn 724+ CCD'
_diffrn_measurement_method \w
_diffrn_radiation_monochromator Confocal
_diffrn_radiation_type MoK\a
_diffrn_radiation_wavelength 0.71075
_diffrn_reflns_av_R_equivalents 0.0514
_diffrn_reflns_av_unetI/netI 0.0260
_diffrn_reflns_Laue_measured_fraction_full 0.999
_diffrn_reflns_Laue_measured_fraction_max 1.000
_diffrn_reflns_limit_h_max 17
_diffrn_reflns_limit_h_min -17
_diffrn_reflns_limit_k_max 27
_diffrn_reflns_limit_k_min -27
_diffrn_reflns_limit_l_max 36
_diffrn_reflns_limit_l_min -36
_diffrn_reflns_number 82506
_diffrn_reflns_point_group_measured_fraction_full 0.999
_diffrn_reflns_point_group_measured_fraction_max 1.000
_diffrn_reflns_theta_full 25.242
_diffrn_reflns_theta_max 27.500
_diffrn_reflns_theta_min 2.033
_exptl_absorpt_coefficient_mu 3.656
_exptl_absorpt_correction_T_max 1.00000
_exptl_absorpt_correction_T_min 0.81492
_exptl_absorpt_correction_type multi-scan
_exptl_absorpt_process_details
;
CrysAlisPro 1.171.41.93a (Rigaku Oxford Diffraction, 2020)
Empirical absorption correction using spherical harmonics,
implemented in SCALE3 ABSPACK scaling algorithm.
;
_exptl_crystal_colour Colorless
_exptl_crystal_density_diffrn 1.816
_exptl_crystal_description Block
_exptl_crystal_F_000 4384
_exptl_crystal_size_max 0.120
_exptl_crystal_size_mid 0.120
_exptl_crystal_size_min 0.030
_refine_diff_density_max 0.952
_refine_diff_density_min -0.355
_refine_diff_density_rms 0.089
_refine_ls_extinction_method none
_refine_ls_goodness_of_fit_ref 1.098
_refine_ls_hydrogen_treatment constr
_refine_ls_matrix_type full
_refine_ls_number_parameters 563
_refine_ls_number_reflns 9444
_refine_ls_number_restraints 0
_refine_ls_restrained_S_all 1.098
_refine_ls_R_factor_all 0.0494
_refine_ls_R_factor_gt 0.0355
_refine_ls_shift/su_max 0.001
_refine_ls_shift/su_mean 0.000
_refine_ls_structure_factor_coef Fsqd
_refine_ls_weighting_details 'w=1/[\s^2^(Fo^2^)+(0.0271P)^2^+12.4704P] where P=(Fo^2^+2Fc^2^)/3'
_refine_ls_weighting_scheme calc
_refine_ls_wR_factor_gt 0.0718
_refine_ls_wR_factor_ref 0.0768
_reflns_Friedel_coverage 0.000
_reflns_number_gt 7744
_reflns_number_total 9444
_reflns_threshold_expression 'I > 2\s(I)'
_cod_data_source_file d5cc00598a3.cif
_cod_data_source_block 1F'
_cod_depositor_comments 'Adding full bibliography for 7134329--7134330.cif.'
_cod_database_code 7134329
_shelx_shelxl_version_number 2014/7
_shelx_space_group_comment
;
The symmetry employed for this shelxl refinement is uniquely defined
by the following loop, which should always be used as a source of
symmetry information in preference to the above space-group names.
They are only intended as comments.
;
_shelx_estimated_absorpt_t_min 0.668
_shelx_estimated_absorpt_t_max 0.898

loop_
_space_group_symop_operation_xyz
'x, y, z'
'-x+1/2, -y, z+1/2'
'x+1/2, -y+1/2, -z'
'-x, y+1/2, -z+1/2'
'-x, -y, -z'
'x-1/2, y, -z-1/2'
'-x-1/2, y-1/2, z'
'x, -y-1/2, z-1/2'

loop_
_atom_site_label
_atom_site_type_symbol
_atom_site_fract_x
_atom_site_fract_y
_atom_site_fract_z
_atom_site_U_iso_or_equiv
_atom_site_adp_type
_atom_site_occupancy
_atom_site_site_symmetry_order
_atom_site_calc_flag
_atom_site_refinement_flags_posn
_atom_site_refinement_flags_adp
_atom_site_refinement_flags_occupancy
_atom_site_disorder_assembly
_atom_site_disorder_group
Se1 Se 0.40290(2) 0.14346(2) 0.12179(2) 0.01775(7) Uani 1 1 d . . . . .
Se2 Se 0.41588(2) 0.25578(2) 0.03421(2) 0.01816(7) Uani 1 1 d . . . . .
Se3 Se 0.09363(2) 0.14359(2) 0.27568(2) 0.02398(8) Uani 1 1 d . . . . .
Se4 Se 0.10468(2) 0.24654(2) 0.36931(2) 0.01833(7) Uani 1 1 d . . . . .
F1 F 0.16944(12) 0.17632(8) 0.14806(6) 0.0271(4) Uani 1 1 d . . . . .
F2 F 0.16949(12) 0.10225(7) 0.09730(7) 0.0306(4) Uani 1 1 d . . . . .
F3 F 0.05159(13) 0.22546(9) 0.08829(7) 0.0370(5) Uani 1 1 d . . . . .
F4 F 0.10385(13) 0.16751(9) 0.03141(6) 0.0359(5) Uani 1 1 d . . . . .
F5 F 0.18435(12) 0.30615(8) 0.07438(7) 0.0292(4) Uani 1 1 d . . . . .
F6 F 0.18794(12) 0.26499(8) 0.00464(6) 0.0279(4) Uani 1 1 d . . . . .
F7 F 0.30788(11) 0.07359(7) 0.29880(6) 0.0212(3) Uani 1 1 d . . . . .
F8 F 0.34030(12) 0.15415(8) 0.25664(6) 0.0257(4) Uani 1 1 d . . . . .
F9 F 0.37283(13) 0.12130(8) 0.37516(6) 0.0256(4) Uani 1 1 d . . . . .
F10 F 0.46063(12) 0.17230(8) 0.32484(7) 0.0306(4) Uani 1 1 d . . . . .
F11 F 0.32820(12) 0.23098(8) 0.40183(6) 0.0253(4) Uani 1 1 d . . . . .
F12 F 0.35365(12) 0.27076(7) 0.33251(6) 0.0265(4) Uani 1 1 d . . . . .
C1 C 0.4261(3) 0.09078(19) -0.04351(11) 0.0404(9) Uani 1 1 d . . . . .
H1 H 0.4888 0.1124 -0.0409 0.061 Uiso 1 1 calc R U . . .
H2 H 0.3759 0.1202 -0.0541 0.061 Uiso 1 1 calc R U . . .
H3 H 0.4317 0.0568 -0.0668 0.061 Uiso 1 1 calc R U . . .
C2 C 0.3991(2) 0.06541(15) 0.00273(11) 0.0280(7) Uani 1 1 d . . . . .
C3 C 0.3804(2) 0.04509(14) 0.04060(11) 0.0242(6) Uani 1 1 d . . . . .
C4 C 0.36015(19) 0.02108(13) 0.08712(10) 0.0201(6) Uani 1 1 d . . . . .
C5 C 0.3366(2) -0.04112(14) 0.09341(12) 0.0278(7) Uani 1 1 d . . . . .
H13 H 0.3334 -0.0680 0.0665 0.033 Uiso 1 1 calc R U . . .
C6 C 0.3182(2) -0.06431(14) 0.13779(13) 0.0305(7) Uani 1 1 d . . . . .
H14 H 0.3022 -0.1071 0.1414 0.037 Uiso 1 1 calc R U . . .
C7 C 0.3223(2) -0.02698(15) 0.17718(12) 0.0308(7) Uani 1 1 d . . . . .
H15 H 0.3101 -0.0437 0.2080 0.037 Uiso 1 1 calc R U . . .
C8 C 0.3445(2) 0.03551(14) 0.17167(11) 0.0231(6) Uani 1 1 d . . . . .
H16 H 0.3468 0.0621 0.1988 0.028 Uiso 1 1 calc R U . . .
C9 C 0.36307(18) 0.05901(12) 0.12726(10) 0.0172(5) Uani 1 1 d . . . . .
C10 C 0.29403(18) 0.17848(12) 0.09106(9) 0.0148(5) Uani 1 1 d . . . . .
C11 C 0.19147(19) 0.16269(12) 0.10263(10) 0.0175(5) Uani 1 1 d . . . . .
C12 C 0.1316(2) 0.20268(14) 0.06857(10) 0.0215(6) Uani 1 1 d . . . . .
C13 C 0.20228(19) 0.25238(13) 0.05087(10) 0.0194(6) Uani 1 1 d . . . . .
C14 C 0.29962(18) 0.22675(12) 0.06178(9) 0.0151(5) Uani 1 1 d . . . . .
C15 C 0.39776(18) 0.34370(12) 0.03648(10) 0.0164(5) Uani 1 1 d . . . . .
C16 C 0.39824(19) 0.37507(13) -0.00606(10) 0.0199(6) Uani 1 1 d . . . . .
H17 H 0.3990 0.3527 -0.0353 0.024 Uiso 1 1 calc R U . . .
C17 C 0.3977(2) 0.43928(14) -0.00633(11) 0.0241(6) Uani 1 1 d . . . . .
H18 H 0.3982 0.4612 -0.0358 0.029 Uiso 1 1 calc R U . . .
C18 C 0.3964(2) 0.47147(13) 0.03580(11) 0.0251(6) Uani 1 1 d . . . . .
H19 H 0.3965 0.5157 0.0355 0.030 Uiso 1 1 calc R U . . .
C19 C 0.39486(19) 0.43991(13) 0.07865(10) 0.0205(6) Uani 1 1 d . . . . .
H20 H 0.3933 0.4626 0.1078 0.025 Uiso 1 1 calc R U . . .
C20 C 0.39555(18) 0.37561(13) 0.07964(10) 0.0175(5) Uani 1 1 d . . . . .
C21 C 0.39065(19) 0.34306(13) 0.12405(10) 0.0175(5) Uani 1 1 d . . . . .
C22 C 0.3831(2) 0.31607(13) 0.16070(10) 0.0191(6) Uani 1 1 d . . . . .
C23 C 0.3730(2) 0.28156(14) 0.20474(10) 0.0233(6) Uani 1 1 d . . . . .
H4 H 0.3403 0.2418 0.1983 0.035 Uiso 1 1 calc R U . . .
H5 H 0.3341 0.3059 0.2275 0.035 Uiso 1 1 calc R U . . .
H6 H 0.4378 0.2736 0.2183 0.035 Uiso 1 1 calc R U . . .
C24 C 0.1386(2) 0.09927(15) 0.44687(10) 0.0265(7) Uani 1 1 d . . . . .
H7 H 0.1975 0.1251 0.4464 0.040 Uiso 1 1 calc R U . . .
H8 H 0.1461 0.0662 0.4707 0.040 Uiso 1 1 calc R U . . .
H9 H 0.0821 0.1251 0.4551 0.040 Uiso 1 1 calc R U . . .
C25 C 0.1239(2) 0.07170(13) 0.40028(11) 0.0210(6) Uani 1 1 d . . . . .
C26 C 0.1124(2) 0.04911(13) 0.36234(11) 0.0208(6) Uani 1 1 d . . . . .
C27 C 0.09928(19) 0.02062(13) 0.31686(10) 0.0207(6) Uani 1 1 d . . . . .
C28 C 0.0910(2) -0.04337(14) 0.31374(12) 0.0281(7) Uani 1 1 d . . . . .
H21 H 0.0953 -0.0680 0.3419 0.034 Uiso 1 1 calc R U . . .
C29 C 0.0765(2) -0.07165(15) 0.27053(13) 0.0360(8) Uani 1 1 d . . . . .
H22 H 0.0715 -0.1158 0.2689 0.043 Uiso 1 1 calc R U . . .
C30 C 0.0693(2) -0.03704(16) 0.22977(13) 0.0359(8) Uani 1 1 d . . . . .
H23 H 0.0568 -0.0569 0.2001 0.043 Uiso 1 1 calc R U . . .
C31 C 0.0800(2) 0.02667(15) 0.23175(11) 0.0299(7) Uani 1 1 d . . . . .
H24 H 0.0775 0.0508 0.2033 0.036 Uiso 1 1 calc R U . . .
C32 C 0.09451(19) 0.05528(13) 0.27515(10) 0.0206(6) Uani 1 1 d . . . . .
C33 C 0.20785(19) 0.16297(12) 0.30954(9) 0.0160(5) Uani 1 1 d . . . . .
C34 C 0.3051(2) 0.13612(12) 0.29951(9) 0.0180(6) Uani 1 1 d . . . . .
C35 C 0.36983(19) 0.16218(13) 0.33878(10) 0.0185(6) Uani 1 1 d . . . . .
C36 C 0.31604(19) 0.22083(12) 0.35519(10) 0.0177(6) Uani 1 1 d . . . . .
C37 C 0.21342(19) 0.20871(12) 0.34105(9) 0.0153(5) Uani 1 1 d . . . . .
C38 C 0.14640(18) 0.33074(12) 0.37384(10) 0.0165(5) Uani 1 1 d . . . . .
C39 C 0.1596(2) 0.35554(13) 0.41846(10) 0.0212(6) Uani 1 1 d . . . . .
H25 H 0.1567 0.3294 0.4458 0.025 Uiso 1 1 calc R U . . .
C40 C 0.1771(2) 0.41831(14) 0.42378(11) 0.0246(6) Uani 1 1 d . . . . .
H26 H 0.1862 0.4355 0.4547 0.030 Uiso 1 1 calc R U . . .
C41 C 0.1812(2) 0.45590(14) 0.38426(11) 0.0268(7) Uani 1 1 d . . . . .
H27 H 0.1925 0.4993 0.3879 0.032 Uiso 1 1 calc R U . . .
C42 C 0.1691(2) 0.43111(13) 0.33968(11) 0.0239(6) Uani 1 1 d . . . . .
H28 H 0.1732 0.4575 0.3125 0.029 Uiso 1 1 calc R U . . .
C43 C 0.15088(19) 0.36815(12) 0.33347(10) 0.0186(6) Uani 1 1 d . . . . .
C44 C 0.1355(2) 0.34372(13) 0.28686(10) 0.0208(6) Uani 1 1 d . . . . .
C45 C 0.1219(2) 0.32388(13) 0.24805(11) 0.0233(6) Uani 1 1 d . . . . .
C46 C 0.1021(2) 0.29892(15) 0.20084(11) 0.0311(7) Uani 1 1 d . . . . .
H10 H 0.0596 0.3277 0.1833 0.047 Uiso 1 1 calc R U . . .
H11 H 0.0697 0.2584 0.2039 0.047 Uiso 1 1 calc R U . . .
H12 H 0.1637 0.2938 0.1834 0.047 Uiso 1 1 calc R U . . .

loop_
_atom_site_aniso_label
_atom_site_aniso_U_11
_atom_site_aniso_U_22
_atom_site_aniso_U_33
_atom_site_aniso_U_23
_atom_site_aniso_U_13
_atom_site_aniso_U_12
Se1 0.01458(13) 0.01207(13) 0.02659(15) 0.00019(10) -0.00509(11) -0.00162(10)
Se2 0.01612(12) 0.01532(14) 0.02306(14) 0.00096(11) 0.00506(10) 0.00189(10)
Se3 0.02411(15) 0.01924(15) 0.02858(16) -0.00262(12) -0.01172(12) 0.00198(12)
Se4 0.01451(12) 0.01135(13) 0.02913(15) -0.00150(11) 0.00552(10) -0.00137(10)
F1 0.0212(8) 0.0402(11) 0.0199(9) 0.0027(7) 0.0044(7) 0.0006(8)
F2 0.0182(8) 0.0162(8) 0.0576(12) -0.0020(8) -0.0034(8) -0.0063(7)
F3 0.0186(9) 0.0426(11) 0.0498(12) 0.0151(9) 0.0097(8) 0.0116(8)
F4 0.0368(11) 0.0436(11) 0.0273(10) 0.0018(8) -0.0120(8) -0.0208(9)
F5 0.0206(8) 0.0194(9) 0.0476(11) -0.0082(8) -0.0023(8) 0.0072(7)
F6 0.0253(9) 0.0317(10) 0.0267(9) 0.0115(8) -0.0079(7) -0.0026(7)
F7 0.0233(8) 0.0113(8) 0.0291(9) -0.0021(7) 0.0022(7) 0.0017(6)
F8 0.0336(10) 0.0244(9) 0.0192(8) 0.0028(7) 0.0108(7) 0.0002(7)
F9 0.0317(9) 0.0225(9) 0.0227(9) 0.0016(7) -0.0060(7) 0.0070(7)
F10 0.0140(8) 0.0331(10) 0.0446(11) -0.0116(8) 0.0081(7) -0.0024(7)
F11 0.0224(8) 0.0297(9) 0.0237(9) -0.0100(7) -0.0047(7) 0.0020(7)
F12 0.0214(8) 0.0161(8) 0.0419(10) 0.0015(7) 0.0057(8) -0.0066(7)
C1 0.0344(18) 0.064(3) 0.0231(17) -0.0031(16) 0.0023(14) -0.0036(17)
C2 0.0225(15) 0.0339(17) 0.0276(17) -0.0102(13) 0.0001(13) -0.0017(13)
C3 0.0179(13) 0.0233(15) 0.0313(17) -0.0100(13) -0.0018(12) 0.0006(11)
C4 0.0124(12) 0.0184(14) 0.0295(15) -0.0019(12) -0.0014(11) 0.0013(10)
C5 0.0198(14) 0.0170(15) 0.047(2) -0.0075(14) -0.0041(13) 0.0012(12)
C6 0.0199(14) 0.0153(14) 0.056(2) 0.0091(14) -0.0094(14) -0.0035(12)
C7 0.0260(16) 0.0283(17) 0.0382(19) 0.0149(14) -0.0036(14) -0.0041(13)
C8 0.0202(14) 0.0233(15) 0.0257(15) 0.0035(12) -0.0023(12) -0.0002(12)
C9 0.0105(12) 0.0146(13) 0.0264(15) 0.0014(11) -0.0015(10) -0.0010(10)
C10 0.0132(12) 0.0142(13) 0.0169(13) -0.0049(10) -0.0021(10) -0.0004(10)
C11 0.0173(13) 0.0126(13) 0.0227(14) -0.0023(11) 0.0013(11) -0.0012(10)
C12 0.0122(13) 0.0284(16) 0.0239(15) -0.0008(12) -0.0009(11) -0.0029(11)
C13 0.0181(13) 0.0179(14) 0.0221(14) -0.0011(11) -0.0013(11) 0.0016(11)
C14 0.0137(12) 0.0142(13) 0.0173(13) -0.0043(10) 0.0009(10) -0.0008(10)
C15 0.0102(12) 0.0158(13) 0.0231(14) 0.0022(10) 0.0003(10) 0.0009(10)
C16 0.0157(13) 0.0235(15) 0.0206(14) 0.0035(11) 0.0008(11) 0.0002(11)
C17 0.0201(14) 0.0235(15) 0.0288(16) 0.0109(12) 0.0030(12) 0.0011(12)
C18 0.0243(15) 0.0159(14) 0.0351(17) 0.0056(12) 0.0053(13) 0.0014(11)
C19 0.0172(13) 0.0182(14) 0.0263(15) -0.0008(11) 0.0035(11) -0.0024(11)
C20 0.0103(12) 0.0185(13) 0.0236(14) 0.0035(11) 0.0003(10) -0.0001(10)
C21 0.0150(13) 0.0158(13) 0.0216(14) -0.0026(11) 0.0014(11) -0.0023(10)
C22 0.0174(13) 0.0165(13) 0.0235(15) -0.0030(11) -0.0009(11) 0.0006(11)
C23 0.0275(15) 0.0235(15) 0.0189(14) 0.0021(12) -0.0008(12) -0.0012(12)
C24 0.0250(15) 0.0298(17) 0.0248(15) -0.0014(13) -0.0013(12) -0.0016(13)
C25 0.0145(13) 0.0187(14) 0.0298(16) 0.0019(12) 0.0009(11) -0.0003(11)
C26 0.0151(13) 0.0189(14) 0.0285(15) -0.0011(12) 0.0017(11) 0.0013(11)
C27 0.0127(12) 0.0204(14) 0.0289(15) -0.0063(12) 0.0032(11) -0.0017(11)
C28 0.0221(15) 0.0217(15) 0.0406(18) -0.0056(13) 0.0082(13) -0.0044(12)
C29 0.0313(17) 0.0225(16) 0.054(2) -0.0162(16) 0.0090(16) -0.0109(14)
C30 0.0295(17) 0.039(2) 0.0388(19) -0.0231(16) 0.0050(15) -0.0135(15)
C31 0.0264(16) 0.0357(18) 0.0275(16) -0.0097(14) -0.0006(13) -0.0066(14)
C32 0.0143(13) 0.0191(14) 0.0283(15) -0.0087(11) 0.0005(11) -0.0004(11)
C33 0.0177(13) 0.0143(13) 0.0162(13) 0.0023(10) -0.0016(10) -0.0007(10)
C34 0.0225(14) 0.0143(13) 0.0172(13) 0.0021(10) 0.0033(11) 0.0009(11)
C35 0.0124(12) 0.0194(14) 0.0236(14) -0.0008(11) 0.0019(11) -0.0008(10)
C36 0.0163(13) 0.0144(13) 0.0223(14) -0.0014(11) 0.0025(11) -0.0029(10)
C37 0.0137(12) 0.0121(13) 0.0202(13) 0.0035(10) 0.0020(10) -0.0013(10)
C38 0.0124(12) 0.0112(13) 0.0258(14) -0.0026(11) 0.0024(11) -0.0007(10)
C39 0.0183(13) 0.0202(14) 0.0250(15) -0.0002(12) 0.0014(11) 0.0010(11)
C40 0.0212(14) 0.0235(15) 0.0292(16) -0.0103(13) -0.0015(12) 0.0008(12)
C41 0.0254(15) 0.0148(14) 0.0402(18) -0.0083(13) 0.0025(13) -0.0040(12)
C42 0.0228(14) 0.0159(14) 0.0330(17) 0.0003(12) 0.0048(12) -0.0013(12)
C43 0.0134(12) 0.0150(13) 0.0275(15) -0.0019(11) 0.0011(11) 0.0005(10)
C44 0.0199(14) 0.0149(14) 0.0275(15) 0.0022(12) 0.0011(12) 0.0002(11)
C45 0.0236(14) 0.0173(14) 0.0292(16) 0.0022(12) 0.0041(12) 0.0003(12)
C46 0.0375(18) 0.0300(17) 0.0259(16) -0.0025(13) -0.0003(14) -0.0082(14)

loop_
_atom_type_symbol
_atom_type_description
_atom_type_scat_dispersion_real
_atom_type_scat_dispersion_imag
_atom_type_scat_source
C C 0.0033 0.0016 'International Tables Vol C Tables 4.2.6.8 and 6.1.1.4'
H H 0.0000 0.0000 'International Tables Vol C Tables 4.2.6.8 and 6.1.1.4'
F F 0.0171 0.0103 'International Tables Vol C Tables 4.2.6.8 and 6.1.1.4'
Se Se -0.0929 2.2259 'International Tables Vol C Tables 4.2.6.8 and 6.1.1.4'

loop_
_geom_angle_atom_site_label_1
_geom_angle_atom_site_label_2
_geom_angle_atom_site_label_3
_geom_angle
_geom_angle_site_symmetry_1
_geom_angle_site_symmetry_3
_geom_angle_publ_flag
C10 Se1 C9 100.98(11) . . ?
C14 Se2 C15 101.80(11) . . ?
C33 Se3 C32 102.73(11) . . ?
C37 Se4 C38 101.61(11) . . ?
C3 C2 C1 177.9(3) . . ?
C2 C3 C4 178.4(3) . . ?
C5 C4 C9 118.0(3) . . ?
C5 C4 C3 120.6(3) . . ?
C9 C4 C3 121.4(3) . . ?
C6 C5 C4 120.8(3) . . ?
C5 C6 C7 121.0(3) . . ?
C6 C7 C8 119.2(3) . . ?
C9 C8 C7 120.0(3) . . ?
C8 C9 C4 121.0(3) . . ?
C8 C9 Se1 118.6(2) . . ?
C4 C9 Se1 120.2(2) . . ?
C14 C10 C11 111.7(2) . . ?
C14 C10 Se1 123.4(2) . . ?
C11 C10 Se1 124.15(19) . . ?
F1 C11 F2 105.5(2) . . ?
F1 C11 C10 111.8(2) . . ?
F2 C11 C10 114.2(2) . . ?
F1 C11 C12 110.5(2) . . ?
F2 C11 C12 110.8(2) . . ?
C10 C11 C12 104.2(2) . . ?
F3 C12 F4 107.3(2) . . ?
F3 C12 C11 113.2(2) . . ?
F4 C12 C11 108.7(2) . . ?
F3 C12 C13 113.9(2) . . ?
F4 C12 C13 108.8(2) . . ?
C11 C12 C13 104.8(2) . . ?
F6 C13 F5 105.8(2) . . ?
F6 C13 C14 114.1(2) . . ?
F5 C13 C14 112.5(2) . . ?
F6 C13 C12 111.3(2) . . ?
F5 C13 C12 108.9(2) . . ?
C14 C13 C12 104.3(2) . . ?
C10 C14 C13 111.6(2) . . ?
C10 C14 Se2 124.3(2) . . ?
C13 C14 Se2 124.0(2) . . ?
C16 C15 C20 121.0(3) . . ?
C16 C15 Se2 117.3(2) . . ?
C20 C15 Se2 121.4(2) . . ?
C15 C16 C17 119.8(3) . . ?
C18 C17 C16 120.0(3) . . ?
C17 C18 C19 120.2(3) . . ?
C18 C19 C20 120.6(3) . . ?
C19 C20 C15 118.4(3) . . ?
C19 C20 C21 120.4(3) . . ?
C15 C20 C21 121.2(2) . . ?
C22 C21 C20 177.7(3) . . ?
C21 C22 C23 178.4(3) . . ?
C26 C25 C24 179.6(3) . . ?
C25 C26 C27 178.8(3) . . ?
C28 C27 C32 118.5(3) . . ?
C28 C27 C26 119.6(3) . . ?
C32 C27 C26 121.9(3) . . ?
C29 C28 C27 120.6(3) . . ?
C30 C29 C28 120.6(3) . . ?
C29 C30 C31 119.9(3) . . ?
C32 C31 C30 119.6(3) . . ?
C31 C32 C27 120.8(3) . . ?
C31 C32 Se3 116.9(2) . . ?
C27 C32 Se3 122.0(2) . . ?
C37 C33 C34 111.3(2) . . ?
C37 C33 Se3 123.4(2) . . ?
C34 C33 Se3 124.7(2) . . ?
F7 C34 F8 105.2(2) . . ?
F7 C34 C33 114.7(2) . . ?
F8 C34 C33 112.3(2) . . ?
F7 C34 C35 111.2(2) . . ?
F8 C34 C35 109.2(2) . . ?
C33 C34 C35 104.2(2) . . ?
F10 C35 F9 107.6(2) . . ?
F10 C35 C34 113.4(2) . . ?
F9 C35 C34 109.0(2) . . ?
F10 C35 C36 114.0(2) . . ?
F9 C35 C36 108.9(2) . . ?
C34 C35 C36 103.8(2) . . ?
F11 C36 F12 106.5(2) . . ?
F11 C36 C37 114.1(2) . . ?
F12 C36 C37 112.1(2) . . ?
F11 C36 C35 111.6(2) . . ?
F12 C36 C35 109.2(2) . . ?
C37 C36 C35 103.4(2) . . ?
C33 C37 C36 111.3(2) . . ?
C33 C37 Se4 123.9(2) . . ?
C36 C37 Se4 124.42(19) . . ?
C39 C38 C43 120.8(2) . . ?
C39 C38 Se4 118.0(2) . . ?
C43 C38 Se4 120.6(2) . . ?
C38 C39 C40 120.1(3) . . ?
C41 C40 C39 119.7(3) . . ?
C42 C41 C40 120.2(3) . . ?
C41 C42 C43 121.1(3) . . ?
C42 C43 C38 118.0(3) . . ?
C42 C43 C44 120.1(3) . . ?
C38 C43 C44 121.9(2) . . ?
C45 C44 C43 179.3(3) . . ?
C44 C45 C46 178.2(3) . . ?

loop_
_geom_bond_atom_site_label_1
_geom_bond_atom_site_label_2
_geom_bond_distance
_geom_bond_site_symmetry_2
_geom_bond_publ_flag
Se1 C10 1.879(3) . ?
Se1 C9 1.898(3) . ?
Se2 C14 1.876(3) . ?
Se2 C15 1.904(3) . ?
Se3 C33 1.876(3) . ?
Se3 C32 1.895(3) . ?
Se4 C37 1.872(3) . ?
Se4 C38 1.899(3) . ?
F1 C11 1.339(3) . ?
F2 C11 1.340(3) . ?
F3 C12 1.320(3) . ?
F4 C12 1.340(3) . ?
F5 C13 1.351(3) . ?
F6 C13 1.337(3) . ?
F7 C34 1.342(3) . ?
F8 C34 1.350(3) . ?
F9 C35 1.345(3) . ?
F10 C35 1.322(3) . ?
F11 C36 1.334(3) . ?
F12 C36 1.348(3) . ?
C1 C2 1.452(5) . ?
C2 C3 1.174(4) . ?
C3 C4 1.428(4) . ?
C4 C5 1.384(4) . ?
C4 C9 1.388(4) . ?
C5 C6 1.362(5) . ?
C6 C7 1.364(5) . ?
C7 C8 1.383(4) . ?
C8 C9 1.366(4) . ?
C10 C14 1.323(4) . ?
C10 C11 1.481(4) . ?
C11 C12 1.523(4) . ?
C12 C13 1.524(4) . ?
C13 C14 1.474(4) . ?
C15 C16 1.368(4) . ?
C15 C20 1.389(4) . ?
C16 C17 1.378(4) . ?
C17 C18 1.367(4) . ?
C18 C19 1.378(4) . ?
C19 C20 1.380(4) . ?
C20 C21 1.428(4) . ?
C21 C22 1.183(4) . ?
C22 C23 1.445(4) . ?
C24 C25 1.446(4) . ?
C25 C26 1.178(4) . ?
C26 C27 1.424(4) . ?
C27 C28 1.380(4) . ?
C27 C32 1.386(4) . ?
C28 C29 1.368(5) . ?
C29 C30 1.365(5) . ?
C30 C31 1.376(5) . ?
C31 C32 1.375(4) . ?
C33 C37 1.322(4) . ?
C33 C34 1.478(4) . ?
C34 C35 1.519(4) . ?
C35 C36 1.529(4) . ?
C36 C37 1.484(4) . ?
C38 C39 1.370(4) . ?
C38 C43 1.387(4) . ?
C39 C40 1.376(4) . ?
C40 C41 1.370(4) . ?
C41 C42 1.367(4) . ?
C42 C43 1.385(4) . ?
C43 C44 1.422(4) . ?
C44 C45 1.182(4) . ?
C45 C46 1.451(4) . ?

loop_
_geom_torsion_atom_site_label_1
_geom_torsion_atom_site_label_2
_geom_torsion_atom_site_label_3
_geom_torsion_atom_site_label_4
_geom_torsion
_geom_torsion_site_symmetry_1
_geom_torsion_site_symmetry_2
_geom_torsion_site_symmetry_3
_geom_torsion_site_symmetry_4
_geom_torsion_publ_flag
C9 C4 C5 C6 -0.8(4) . . . . ?
C3 C4 C5 C6 179.4(3) . . . . ?
C4 C5 C6 C7 0.0(5) . . . . ?
C5 C6 C7 C8 0.8(5) . . . . ?
C6 C7 C8 C9 -0.7(4) . . . . ?
C7 C8 C9 C4 0.0(4) . . . . ?
C7 C8 C9 Se1 -175.3(2) . . . . ?
C5 C4 C9 C8 0.8(4) . . . . ?
C3 C4 C9 C8 -179.4(3) . . . . ?
C5 C4 C9 Se1 176.0(2) . . . . ?
C3 C4 C9 Se1 -4.2(4) . . . . ?
C10 Se1 C9 C8 -112.2(2) . . . . ?
C10 Se1 C9 C4 72.5(2) . . . . ?
C9 Se1 C10 C14 -149.9(2) . . . . ?
C9 Se1 C10 C11 40.8(2) . . . . ?
C14 C10 C11 F1 -109.8(3) . . . . ?
Se1 C10 C11 F1 60.6(3) . . . . ?
C14 C10 C11 F2 130.5(3) . . . . ?
Se1 C10 C11 F2 -59.1(3) . . . . ?
C14 C10 C11 C12 9.5(3) . . . . ?
Se1 C10 C11 C12 179.95(18) . . . . ?
F1 C11 C12 F3 -21.2(3) . . . . ?
F2 C11 C12 F3 95.3(3) . . . . ?
C10 C11 C12 F3 -141.5(2) . . . . ?
F1 C11 C12 F4 -140.4(2) . . . . ?
F2 C11 C12 F4 -23.9(3) . . . . ?
C10 C11 C12 F4 99.3(2) . . . . ?
F1 C11 C12 C13 103.4(2) . . . . ?
F2 C11 C12 C13 -140.1(2) . . . . ?
C10 C11 C12 C13 -16.8(3) . . . . ?
F3 C12 C13 F6 -94.1(3) . . . . ?
F4 C12 C13 F6 25.5(3) . . . . ?
C11 C12 C13 F6 141.7(2) . . . . ?
F3 C12 C13 F5 22.1(3) . . . . ?
F4 C12 C13 F5 141.8(2) . . . . ?
C11 C12 C13 F5 -102.1(2) . . . . ?
F3 C12 C13 C14 142.4(2) . . . . ?
F4 C12 C13 C14 -98.0(3) . . . . ?
C11 C12 C13 C14 18.2(3) . . . . ?
C11 C10 C14 C13 2.4(3) . . . . ?
Se1 C10 C14 C13 -168.10(19) . . . . ?
C11 C10 C14 Se2 -173.71(18) . . . . ?
Se1 C10 C14 Se2 15.8(3) . . . . ?
F6 C13 C14 C10 -134.9(2) . . . . ?
F5 C13 C14 C10 104.6(3) . . . . ?
C12 C13 C14 C10 -13.3(3) . . . . ?
F6 C13 C14 Se2 41.2(3) . . . . ?
F5 C13 C14 Se2 -79.3(3) . . . . ?
C12 C13 C14 Se2 162.87(19) . . . . ?
C15 Se2 C14 C10 -141.5(2) . . . . ?
C15 Se2 C14 C13 42.9(2) . . . . ?
C20 C15 C16 C17 0.8(4) . . . . ?
Se2 C15 C16 C17 -172.0(2) . . . . ?
C15 C16 C17 C18 -0.2(4) . . . . ?
C16 C17 C18 C19 -0.5(4) . . . . ?
C17 C18 C19 C20 0.6(4) . . . . ?
C18 C19 C20 C15 0.0(4) . . . . ?
C18 C19 C20 C21 -177.9(3) . . . . ?
C16 C15 C20 C19 -0.7(4) . . . . ?
Se2 C15 C20 C19 171.75(19) . . . . ?
C16 C15 C20 C21 177.2(2) . . . . ?
Se2 C15 C20 C21 -10.4(3) . . . . ?
C32 C27 C28 C29 -1.2(4) . . . . ?
C26 C27 C28 C29 178.8(3) . . . . ?
C27 C28 C29 C30 -0.6(5) . . . . ?
C28 C29 C30 C31 2.4(5) . . . . ?
C29 C30 C31 C32 -2.4(5) . . . . ?
C30 C31 C32 C27 0.6(4) . . . . ?
C30 C31 C32 Se3 -172.9(2) . . . . ?
C28 C27 C32 C31 1.2(4) . . . . ?
C26 C27 C32 C31 -178.9(3) . . . . ?
C28 C27 C32 Se3 174.4(2) . . . . ?
C26 C27 C32 Se3 -5.6(4) . . . . ?
C33 Se3 C32 C31 -130.6(2) . . . . ?
C33 Se3 C32 C27 56.0(2) . . . . ?
C32 Se3 C33 C37 -140.2(2) . . . . ?
C32 Se3 C33 C34 49.4(2) . . . . ?
C37 C33 C34 F7 135.0(2) . . . . ?
Se3 C33 C34 F7 -53.6(3) . . . . ?
C37 C33 C34 F8 -104.9(3) . . . . ?
Se3 C33 C34 F8 66.5(3) . . . . ?
C37 C33 C34 C35 13.2(3) . . . . ?
Se3 C33 C34 C35 -175.42(18) . . . . ?
F7 C34 C35 F10 89.3(3) . . . . ?
F8 C34 C35 F10 -26.4(3) . . . . ?
C33 C34 C35 F10 -146.6(2) . . . . ?
F7 C34 C35 F9 -30.5(3) . . . . ?
F8 C34 C35 F9 -146.2(2) . . . . ?
C33 C34 C35 F9 93.6(2) . . . . ?
F7 C34 C35 C36 -146.4(2) . . . . ?
F8 C34 C35 C36 97.8(2) . . . . ?
C33 C34 C35 C36 -22.3(3) . . . . ?
F10 C35 C36 F11 -89.6(3) . . . . ?
F9 C35 C36 F11 30.5(3) . . . . ?
C34 C35 C36 F11 146.5(2) . . . . ?
F10 C35 C36 F12 27.8(3) . . . . ?
F9 C35 C36 F12 147.9(2) . . . . ?
C34 C35 C36 F12 -96.0(2) . . . . ?
F10 C35 C36 C37 147.3(2) . . . . ?
F9 C35 C36 C37 -92.6(2) . . . . ?
C34 C35 C36 C37 23.5(3) . . . . ?
C34 C33 C37 C36 2.4(3) . . . . ?
Se3 C33 C37 C36 -169.20(19) . . . . ?
C34 C33 C37 Se4 -170.96(18) . . . . ?
Se3 C33 C37 Se4 17.5(3) . . . . ?
F11 C36 C37 C33 -138.1(2) . . . . ?
F12 C36 C37 C33 100.8(3) . . . . ?
C35 C36 C37 C33 -16.7(3) . . . . ?
F11 C36 C37 Se4 35.1(3) . . . . ?
F12 C36 C37 Se4 -86.0(3) . . . . ?
C35 C36 C37 Se4 156.58(19) . . . . ?
C38 Se4 C37 C33 -143.8(2) . . . . ?
C38 Se4 C37 C36 43.8(2) . . . . ?
C37 Se4 C38 C39 -114.2(2) . . . . ?
C37 Se4 C38 C43 74.1(2) . . . . ?
C43 C38 C39 C40 0.3(4) . . . . ?
Se4 C38 C39 C40 -171.4(2) . . . . ?
C38 C39 C40 C41 0.0(4) . . . . ?
C39 C40 C41 C42 -0.7(4) . . . . ?
C40 C41 C42 C43 1.1(5) . . . . ?
C41 C42 C43 C38 -0.7(4) . . . . ?
C41 C42 C43 C44 178.0(3) . . . . ?
C39 C38 C43 C42 0.0(4) . . . . ?
Se4 C38 C43 C42 171.5(2) . . . . ?
C39 C38 C43 C44 -178.7(3) . . . . ?
Se4 C38 C43 C44 -7.2(4) . . . . ?
